data_7114158
loop_
_publ_author_name
'Barclay, Tosha M.'
'Hicks, Robin G.'
'Lemaire, Martin T.'
'Thompson, Laurence K.'
'Xu, Zhiqiang'

_publ_section_title
;
 Synthesis and coordination chemistry of a water-soluble verdazyl radical.
 structures and magnetic properties of M(H2O)2(vdCO2)2??2H2O (M = Co, Ni;
 vdCO2 = 1,5-dimethyl-6-oxo-verdazyl-3-carboxylate)
;
_journal_issue 16
_journal_name_full 'Chemical Communications'
_journal_page_first 1688
_journal_paper_doi 10.1039/b204851e
_journal_year 2002
_chemical_formula_sum 'C10 H20 N8 Ni O10'
_chemical_formula_weight 471.05
_chemical_name_systematic
; 
? 
;
_space_group_IT_number 2
_symmetry_space_group_name_Hall '-P 1'
_symmetry_space_group_name_H-M 'P -1'
_atom_sites_solution_hydrogens geom
_atom_sites_solution_primary direct
_atom_sites_solution_secondary difmap
_audit_creation_method SHELXL-97
_cell_angle_alpha 85.450(3)
_cell_angle_beta 84.058(3)
_cell_angle_gamma 79.127(3)
_cell_formula_units_Z 2
_cell_length_a 9.1957(18)
_cell_length_b 9.4812(19)
_cell_length_c 10.539(2)
_cell_measurement_temperature 293(2)
_cell_volume 895.8(3)
_computing_structure_refinement 'SHELXL-97 (Sheldrick, 1997)'
_computing_structure_solution 'SHELXS-97 (Sheldrick, 1990)'
_diffrn_ambient_temperature 293(2)
_diffrn_measured_fraction_theta_full 0.996
_diffrn_measured_fraction_theta_max 0.996
_diffrn_radiation_monochromator graphite
_diffrn_radiation_source 'fine-focus sealed tube'
_diffrn_radiation_type MoK\a
_diffrn_radiation_wavelength 0.71073
_diffrn_reflns_av_R_equivalents 0.0201
_diffrn_reflns_av_sigmaI/netI 0.0276
_diffrn_reflns_limit_h_max 10
_diffrn_reflns_limit_h_min -10
_diffrn_reflns_limit_k_max 11
_diffrn_reflns_limit_k_min -11
_diffrn_reflns_limit_l_max 12
_diffrn_reflns_limit_l_min -12
_diffrn_reflns_number 6814
_diffrn_reflns_theta_full 25.02
_diffrn_reflns_theta_max 25.02
_diffrn_reflns_theta_min 1.95
_exptl_absorpt_coefficient_mu 1.156
_exptl_crystal_density_diffrn 1.746
_exptl_crystal_density_method 'not measured'
_exptl_crystal_F_000 488
_refine_diff_density_max 0.464
_refine_diff_density_min -0.297
_refine_diff_density_rms 0.064
_refine_ls_extinction_method none
_refine_ls_goodness_of_fit_ref 1.070
_refine_ls_hydrogen_treatment mixed
_refine_ls_matrix_type full
_refine_ls_number_parameters 262
_refine_ls_number_reflns 3146
_refine_ls_number_restraints 0
_refine_ls_restrained_S_all 1.070
_refine_ls_R_factor_all 0.0496
_refine_ls_R_factor_gt 0.0355
_refine_ls_shift/su_max 0.001
_refine_ls_shift/su_mean 0.000
_refine_ls_structure_factor_coef Fsqd
_refine_ls_weighting_details 'calc w=1/[\s^2^(Fo^2^)+(0.0642P)^2^+0.1122P] where P=(Fo^2^+2Fc^2^)/3'
_refine_ls_weighting_scheme calc
_refine_ls_wR_factor_gt 0.1008
_refine_ls_wR_factor_ref 0.1094
_reflns_number_gt 2369
_reflns_number_total 3146
_reflns_threshold_expression >2sigma(I)
_cod_data_source_file b204851e.txt
_cod_data_source_block rhnicara
_cod_original_cell_volume 895.9(3)
_cod_database_code 7114158

loop_
_symmetry_equiv_pos_as_xyz
'x, y, z'
'-x, -y, -z'

loop_
_atom_site_label
_atom_site_type_symbol
_atom_site_fract_x
_atom_site_fract_y
_atom_site_fract_z
_atom_site_U_iso_or_equiv
_atom_site_adp_type
_atom_site_occupancy
_atom_site_symmetry_multiplicity
_atom_site_calc_flag
_atom_site_refinement_flags
Ni1 Ni 0.75156(4) 0.62565(4) 0.87172(3) 0.03421(16) Uani 1 1 d .
O1 O 0.7597(3) 0.7762(2) 0.7253(2) 0.0534(6) Uani 1 1 d .
HO1A H 0.7386 0.7740 0.6477 0.080 Uiso 1 1 d R
HO1B H 0.7649 0.8639 0.7213 0.080 Uiso 1 1 d R
O2 O 0.7449(2) 0.4764(2) 1.02424(19) 0.0442(5) Uani 1 1 d .
HO2A H 0.7135 0.3954 1.0340 0.066 Uiso 1 1 d R
HO2B H 0.8068 0.4625 1.0776 0.066 Uiso 1 1 d R
O3 O 0.9758(2) 0.5615(2) 0.84215(19) 0.0425(5) Uani 1 1 d .
O4 O 1.1568(2) 0.4345(3) 0.7216(2) 0.0643(7) Uani 1 1 d .
O5 O 0.6067(2) 0.2837(3) 0.5260(2) 0.0538(6) Uani 1 1 d .
O6 O 0.5280(2) 0.6831(2) 0.9039(2) 0.0439(5) Uani 1 1 d .
O7 O 0.3431(2) 0.7926(3) 1.0310(2) 0.0548(6) Uani 1 1 d .
O8 O 0.8864(2) 0.9656(3) 1.2243(2) 0.0532(6) Uani 1 1 d .
O9 O 0.8009(3) 1.0464(2) 0.7542(2) 0.0563(6) Uani 1 1 d .
HO9A H 0.8862 1.0505 0.7632 0.084 Uiso 1 1 d R
HO9B H 0.7466 1.0839 0.8203 0.084 Uiso 1 1 d R
O10 O 0.6998(3) 0.7161(3) 0.4955(2) 0.0684(8) Uani 1 1 d .
HOA H 0.7638 0.6689 0.4368 0.103 Uiso 1 1 d R
HOB H 0.6039 0.7014 0.4730 0.103 Uiso 1 1 d R
N1 N 0.7684(2) 0.4697(2) 0.7339(2) 0.0325(5) Uani 1 1 d .
N2 N 0.9562(3) 0.3425(3) 0.5933(2) 0.0439(6) Uani 1 1 d .
N3 N 0.8482(3) 0.2967(3) 0.5373(2) 0.0440(7) Uani 1 1 d .
N4 N 0.6648(3) 0.4173(3) 0.6761(2) 0.0359(6) Uani 1 1 d .
N5 N 0.7288(3) 0.7844(2) 1.0095(2) 0.0333(5) Uani 1 1 d .
N6 N 0.5395(3) 0.9030(3) 1.1539(2) 0.0405(6) Uani 1 1 d .
N7 N 0.6464(3) 0.9468(3) 1.2131(2) 0.0402(6) Uani 1 1 d .
N8 N 0.8304(3) 0.8412(3) 1.0656(2) 0.0361(6) Uani 1 1 d .
C1 C 1.0253(3) 0.4781(3) 0.7547(3) 0.0398(7) Uani 1 1 d .
C2 C 0.9078(3) 0.4260(3) 0.6876(3) 0.0335(6) Uani 1 1 d .
C3 C 0.8977(4) 0.1997(4) 0.4355(4) 0.0718(12) Uani 1 1 d .
H3A H 1.0039 0.1873 0.4192 0.108 Uiso 1 1 calc R
H3B H 0.8523 0.2395 0.3594 0.108 Uiso 1 1 calc R
H3C H 0.8697 0.1083 0.4605 0.108 Uiso 1 1 calc R
C4 C 0.6997(3) 0.3298(3) 0.5765(3) 0.0383(7) Uani 1 1 d .
C5 C 0.5080(3) 0.4618(4) 0.7215(3) 0.0507(9) Uani 1 1 d .
H5A H 0.5003 0.5216 0.7921 0.076 Uiso 1 1 calc R
H5B H 0.4654 0.3782 0.7485 0.076 Uiso 1 1 calc R
H5C H 0.4555 0.5148 0.6535 0.076 Uiso 1 1 calc R
C6 C 0.4758(3) 0.7622(3) 0.9925(3) 0.0372(7) Uani 1 1 d .
C7 C 0.5888(3) 0.8226(3) 1.0574(3) 0.0334(6) Uani 1 1 d .
C8 C 0.5938(4) 1.0317(4) 1.3230(3) 0.0563(9) Uani 1 1 d .
H8A H 0.4879 1.0398 1.3389 0.084 Uiso 1 1 calc R
H8B H 0.6182 1.1259 1.3063 0.084 Uiso 1 1 calc R
H8C H 0.6404 0.9854 1.3966 0.084 Uiso 1 1 calc R
C10 C 0.9842(3) 0.8057(4) 1.0148(3) 0.0503(9) Uani 1 1 d .
H10A H 0.9911 0.7495 0.9418 0.075 Uiso 1 1 calc R
H10B H 1.0418 0.7513 1.0790 0.075 Uiso 1 1 calc R
H10C H 1.0216 0.8927 0.9897 0.075 Uiso 1 1 calc R
C9 C 0.7943(3) 0.9208(3) 1.1718(3) 0.0379(7) Uani 1 1 d .

loop_
_atom_site_aniso_label
_atom_site_aniso_U_11
_atom_site_aniso_U_22
_atom_site_aniso_U_33
_atom_site_aniso_U_23
_atom_site_aniso_U_13
_atom_site_aniso_U_12
Ni1 0.0282(2) 0.0427(3) 0.0356(2) -0.01429(16) -0.00396(15) -0.01060(15)
O1 0.0744(17) 0.0510(13) 0.0412(12) -0.0068(10) -0.0118(11) -0.0224(12)
O2 0.0449(13) 0.0494(13) 0.0444(12) -0.0041(10) -0.0117(10) -0.0194(10)
O3 0.0314(11) 0.0579(13) 0.0445(12) -0.0228(10) -0.0050(9) -0.0150(10)
O4 0.0262(13) 0.0909(19) 0.0818(18) -0.0419(15) -0.0045(12) -0.0110(12)
O5 0.0400(13) 0.0748(16) 0.0557(14) -0.0321(12) -0.0077(11) -0.0204(12)
O6 0.0305(11) 0.0536(13) 0.0531(13) -0.0242(11) -0.0081(9) -0.0104(9)
O7 0.0262(12) 0.0814(17) 0.0621(15) -0.0308(13) 0.0002(10) -0.0146(11)
O8 0.0376(13) 0.0729(16) 0.0576(14) -0.0305(12) -0.0067(11) -0.0196(11)
O9 0.0398(13) 0.0644(16) 0.0681(15) -0.0215(13) 0.0030(11) -0.0153(11)
O10 0.0442(14) 0.116(2) 0.0494(14) -0.0336(14) -0.0031(11) -0.0135(14)
N1 0.0240(13) 0.0390(13) 0.0382(13) -0.0124(11) -0.0068(10) -0.0085(10)
N2 0.0319(14) 0.0540(16) 0.0501(15) -0.0200(13) -0.0020(12) -0.0127(12)
N3 0.0365(15) 0.0547(17) 0.0464(15) -0.0249(13) 0.0033(12) -0.0170(13)
N4 0.0286(13) 0.0441(14) 0.0391(13) -0.0142(11) -0.0053(10) -0.0110(11)
N5 0.0280(13) 0.0395(14) 0.0364(12) -0.0125(10) -0.0043(10) -0.0113(10)
N6 0.0316(14) 0.0499(16) 0.0430(14) -0.0151(12) -0.0046(11) -0.0097(11)
N7 0.0347(15) 0.0495(16) 0.0403(14) -0.0204(12) -0.0038(11) -0.0096(12)
N8 0.0261(13) 0.0438(14) 0.0434(14) -0.0171(11) -0.0035(10) -0.0130(11)
C1 0.0266(16) 0.0491(18) 0.0476(18) -0.0112(15) -0.0081(13) -0.0110(13)
C2 0.0288(15) 0.0380(16) 0.0367(15) -0.0094(13) -0.0042(12) -0.0099(12)
C3 0.056(2) 0.093(3) 0.075(3) -0.058(2) 0.017(2) -0.024(2)
C4 0.0336(17) 0.0471(18) 0.0379(15) -0.0131(14) -0.0045(13) -0.0115(14)
C5 0.0330(17) 0.067(2) 0.059(2) -0.0268(17) -0.0035(15) -0.0161(16)
C6 0.0293(16) 0.0453(18) 0.0408(16) -0.0098(14) -0.0065(13) -0.0114(13)
C7 0.0277(15) 0.0404(16) 0.0351(15) -0.0079(13) -0.0033(12) -0.0113(12)
C8 0.049(2) 0.073(2) 0.0510(19) -0.0336(18) -0.0049(16) -0.0073(18)
C10 0.0307(17) 0.065(2) 0.061(2) -0.0289(17) -0.0015(15) -0.0126(15)
C9 0.0364(17) 0.0425(17) 0.0390(16) -0.0120(13) -0.0057(13) -0.0129(13)

loop_
_atom_type_symbol
_atom_type_description
_atom_type_scat_dispersion_real
_atom_type_scat_dispersion_imag
_atom_type_scat_source
C C 0.0033 0.0016 'International Tables Vol C Tables 4.2.6.8 and 6.1.1.4'
H H 0.0000 0.0000 'International Tables Vol C Tables 4.2.6.8 and 6.1.1.4'
N N 0.0061 0.0033 'International Tables Vol C Tables 4.2.6.8 and 6.1.1.4'
O O 0.0106 0.0060 'International Tables Vol C Tables 4.2.6.8 and 6.1.1.4'
Ni Ni 0.3393 1.1124 'International Tables Vol C Tables 4.2.6.8 and 6.1.1.4'

loop_
_geom_angle_atom_site_label_1
_geom_angle_atom_site_label_2
_geom_angle_atom_site_label_3
_geom_angle
O1 Ni1 O6 92.00(9)
O1 Ni1 O3 89.72(9)
O6 Ni1 O3 178.13(8)
O1 Ni1 O2 178.36(8)
O6 Ni1 O2 88.21(9)
O3 Ni1 O2 90.09(8)
O1 Ni1 N1 88.06(9)
O6 Ni1 N1 100.91(8)
O3 Ni1 N1 78.40(8)
O2 Ni1 N1 93.50(9)
O1 Ni1 N5 91.57(9)
O6 Ni1 N5 77.68(8)
O3 Ni1 N5 103.02(8)
O2 Ni1 N5 86.88(9)
N1 Ni1 N5 178.53(8)
C1 O3 Ni1 118.02(17)
C6 O6 Ni1 118.86(18)
C2 N1 N4 114.7(2)
C2 N1 Ni1 111.99(17)
N4 N1 Ni1 132.98(18)
C2 N2 N3 114.8(2)
N2 N3 C4 124.0(2)
N2 N3 C3 116.4(3)
C4 N3 C3 119.4(3)
C4 N4 N1 123.4(2)
C4 N4 C5 118.6(2)
N1 N4 C5 117.9(2)
C7 N5 N8 115.1(2)
C7 N5 Ni1 112.02(17)
N8 N5 Ni1 132.51(18)
C7 N6 N7 115.1(2)
N6 N7 C9 124.1(2)
N6 N7 C8 115.7(2)
C9 N7 C8 120.1(2)
N5 N8 C9 123.1(2)
N5 N8 C10 117.2(2)
C9 N8 C10 119.5(2)
O4 C1 O3 125.9(3)
O4 C1 C2 118.7(3)
O3 C1 C2 115.3(2)
N2 C2 N1 128.0(3)
N2 C2 C1 116.6(3)
N1 C2 C1 115.4(2)
O5 C4 N4 122.9(3)
O5 C4 N3 122.1(3)
N4 C4 N3 115.0(2)
O7 C6 O6 125.4(3)
O7 C6 C7 119.0(3)
O6 C6 C7 115.6(2)
N6 C7 N5 127.4(3)
N6 C7 C6 117.7(2)
N5 C7 C6 114.8(2)
O8 C9 N7 122.5(3)
O8 C9 N8 122.7(3)
N7 C9 N8 114.8(2)

loop_
_geom_bond_atom_site_label_1
_geom_bond_atom_site_label_2
_geom_bond_distance
Ni1 O1 2.023(2)
Ni1 O6 2.025(2)
Ni1 O3 2.035(2)
Ni1 O2 2.060(2)
Ni1 N1 2.127(2)
Ni1 N5 2.141(2)
O3 C1 1.255(3)
O4 C1 1.225(4)
O5 C4 1.216(3)
O6 C6 1.244(3)
O7 C6 1.233(4)
O8 C9 1.213(3)
N1 C2 1.325(4)
N1 N4 1.369(3)
N2 C2 1.309(4)
N2 N3 1.360(3)
N3 C4 1.369(4)
N3 C3 1.450(4)
N4 C4 1.365(4)
N4 C5 1.464(4)
N5 C7 1.327(4)
N5 N8 1.367(3)
N6 C7 1.311(4)
N6 N7 1.361(3)
N7 C9 1.366(4)
N7 C8 1.453(4)
N8 C9 1.377(4)
N8 C10 1.446(4)
C1 C2 1.525(4)
C6 C7 1.519(4)
